data_7206692
loop_
_publ_author_name
'Tian, Ai-xiang'
'Liu, Xiao-jing'
'Ying, Jun'
'Zhu, Dong-xia'
'Wang, Xiu-li'
'Peng, Jun'

_publ_section_title
;
 A series of organopolymolybdate polymers linked by dual fuses:
 metal--organic moiety and organic ligand through Mo--N bonds
;
_journal_issue 22
_journal_name_full CrystEngComm
_journal_page_first 6680
_journal_paper_doi 10.1039/c1ce05649b
_journal_volume 13
_journal_year 2011
_chemical_formula_sum 'C12 H16 Cu Mo4 N6 O15'
_chemical_formula_weight 931.59
_chemical_name_systematic
;
?
;
_space_group_IT_number 14
_symmetry_cell_setting monoclinic
_symmetry_space_group_name_Hall '-P 2yn'
_symmetry_space_group_name_H-M 'P 1 21/n 1'
_atom_sites_solution_hydrogens geom
_atom_sites_solution_primary direct
_atom_sites_solution_secondary difmap
_audit_creation_method SHELXL-97
_cell_angle_alpha 90.00
_cell_angle_beta 106.0460(10)
_cell_angle_gamma 90.00
_cell_formula_units_Z 4
_cell_length_a 14.5811(9)
_cell_length_b 11.2874(7)
_cell_length_c 15.8490(9)
_cell_measurement_temperature 293(2)
_cell_volume 2506.8(3)
_computing_structure_refinement 'SHELXL-97 (Sheldrick, 1997)'
_computing_structure_solution 'SHELXS-97 (Sheldrick, 1990)'
_diffrn_ambient_temperature 293(2)
_diffrn_measured_fraction_theta_full 0.947
_diffrn_measured_fraction_theta_max 0.947
_diffrn_radiation_monochromator graphite
_diffrn_radiation_source 'fine-focus sealed tube'
_diffrn_radiation_type MoK\a
_diffrn_radiation_wavelength 0.71073
_diffrn_reflns_av_R_equivalents 0.0213
_diffrn_reflns_av_sigmaI/netI 0.0261
_diffrn_reflns_limit_h_max 18
_diffrn_reflns_limit_h_min -19
_diffrn_reflns_limit_k_max 11
_diffrn_reflns_limit_k_min -15
_diffrn_reflns_limit_l_max 20
_diffrn_reflns_limit_l_min -19
_diffrn_reflns_number 14921
_diffrn_reflns_theta_full 28.22
_diffrn_reflns_theta_max 28.22
_diffrn_reflns_theta_min 2.23
_diffrn_standards_decay_% none
_exptl_absorpt_coefficient_mu 2.861
_exptl_absorpt_correction_T_max 0.751
_exptl_absorpt_correction_T_min 0.625
_exptl_absorpt_correction_type numerical
_exptl_absorpt_process_details 'ABSCOR by T.Higashi 8 March, 1995'
_exptl_crystal_colour blue
_exptl_crystal_density_diffrn 2.458
_exptl_crystal_density_method 'not measured'
_exptl_crystal_description block
_exptl_crystal_F_000 1772
_exptl_crystal_size_max 0.18
_exptl_crystal_size_mid 0.14
_exptl_crystal_size_min 0.10
_refine_diff_density_max 2.566
_refine_diff_density_min -1.537
_refine_diff_density_rms 0.134
_refine_ls_extinction_method none
_refine_ls_goodness_of_fit_ref 1.025
_refine_ls_hydrogen_treatment refo
_refine_ls_matrix_type full
_refine_ls_number_parameters 343
_refine_ls_number_reflns 5856
_refine_ls_number_restraints 0
_refine_ls_restrained_S_all 1.025
_refine_ls_R_factor_all 0.0478
_refine_ls_R_factor_gt 0.0400
_refine_ls_shift/su_max 0.001
_refine_ls_shift/su_mean 0.000
_refine_ls_structure_factor_coef Fsqd
_refine_ls_weighting_details 'calc w=1/[\s^2^(Fo^2^)+(0.0478P)^2^+13.6823P] where P=(Fo^2^+2Fc^2^)/3'
_refine_ls_weighting_scheme calc
_refine_ls_wR_factor_gt 0.1057
_refine_ls_wR_factor_ref 0.1103
_reflns_number_gt 5018
_reflns_number_total 6183
_reflns_threshold_expression >2sigma(I)
_cod_data_source_file c1ce05649b.txt
_cod_data_source_block compound-3
_cod_depositor_comments
;
The following automatic conversions were performed:

'_symmetry_cell_setting' value 'Monoclinic' changed to 'monoclinic'
according to /home/saulius/struct/CIF-dictionaries/cif_core.dic
dictionary named 'cif_core.dic' version 2.4.1 from 2010-06-29.

Automatic conversion script
Id: cif_fix_values 1715 2011-07-08 13:25:40Z adriana 
;
_cod_original_sg_symbol_H-M P21/n
_cod_database_code 7206692

loop_
_symmetry_equiv_pos_as_xyz
'x, y, z'
'-x+1/2, y+1/2, -z+1/2'
'-x, -y, -z'
'x-1/2, -y-1/2, z-1/2'

loop_
_atom_site_label
_atom_site_type_symbol
_atom_site_fract_x
_atom_site_fract_y
_atom_site_fract_z
_atom_site_U_iso_or_equiv
_atom_site_adp_type
_atom_site_occupancy
_atom_site_symmetry_multiplicity
_atom_site_calc_flag
_atom_site_refinement_flags
Mo1 Mo 0.92973(3) -0.20726(4) 0.07446(3) 0.03191(12) Uani 1 1 d .
Mo2 Mo 0.80158(3) 0.21342(4) -0.11039(3) 0.03401(12) Uani 1 1 d .
Mo3 Mo 0.77630(3) 0.00288(5) 0.02265(3) 0.03699(13) Uani 1 1 d .
Mo4 Mo 0.93396(3) -0.03318(4) -0.10739(3) 0.02900(11) Uani 1 1 d .
Cu1 Cu 0.60218(5) 0.14732(7) -0.28146(5) 0.03722(17) Uani 1 1 d .
O1 O 0.9357(3) 0.1617(3) -0.1011(2) 0.0333(8) Uani 1 1 d .
OW1 O 0.6229(4) -0.0399(5) -0.2260(4) 0.0690(15) Uani 1 1 d .
O2 O 0.7856(4) 0.0200(5) 0.1307(3) 0.0541(12) Uani 1 1 d .
OW2 O 0.5274(3) 0.0757(4) -0.3948(3) 0.0441(10) Uani 1 1 d .
O3 O 1.0639(3) 0.0163(3) -0.0484(2) 0.0317(8) Uani 1 1 d .
O4 O 0.8277(3) 0.3591(4) -0.1045(3) 0.0542(12) Uani 1 1 d .
O5 O 0.6567(3) 0.0022(5) -0.0277(3) 0.0560(12) Uani 1 1 d .
O6 O 0.9324(3) -0.0418(4) -0.2141(3) 0.0425(9) Uani 1 1 d .
O7 O 0.6806(3) 0.2063(4) -0.1668(3) 0.0397(9) Uani 1 1 d .
O8 O 0.8036(3) 0.1741(4) 0.0025(2) 0.0383(9) Uani 1 1 d .
O9 O 0.8020(3) -0.1655(4) 0.0174(3) 0.0395(9) Uani 1 1 d .
O10 O 0.9383(3) -0.3553(4) 0.0489(3) 0.0409(9) Uani 1 1 d .
O11 O 0.8082(3) 0.0085(3) -0.1090(2) 0.0342(8) Uani 1 1 d .
O12 O 0.9403(3) -0.1808(4) -0.0727(3) 0.0371(8) Uani 1 1 d .
O13 O 0.9224(3) -0.2090(4) 0.1794(3) 0.0457(10) Uani 1 1 d .
C1 C 0.7482(4) 0.1267(6) -0.3855(4) 0.0429(14) Uani 1 1 d .
H1A H 0.7076 0.0976 -0.4373 0.051 Uiso 1 1 calc R
C2 C 0.8720(4) 0.1880(6) -0.2900(4) 0.0410(13) Uani 1 1 d .
H2A H 0.9342 0.2116 -0.2627 0.049 Uiso 1 1 calc R
C3 C 0.8996(5) 0.1444(8) -0.4349(5) 0.065(2) Uani 1 1 d .
H3A H 0.9652 0.1277 -0.4028 0.077 Uiso 1 1 calc R
H3B H 0.8983 0.2206 -0.4635 0.077 Uiso 1 1 calc R
C4 C 0.8648(5) 0.0501(7) -0.5037(4) 0.0496(16) Uani 1 1 d .
C5 C 0.8136(6) 0.0799(7) -0.5868(5) 0.064(2) Uani 1 1 d .
H5A H 0.7976 0.1586 -0.6007 0.077 Uiso 1 1 calc R
C6 C 0.7856(7) -0.0067(7) -0.6503(5) 0.064(2) Uani 1 1 d .
H6A H 0.7525 0.0152 -0.7071 0.077 Uiso 1 1 calc R
C7 C 0.8052(4) -0.1232(6) -0.6318(4) 0.0443(14) Uani 1 1 d .
C8 C 0.8547(5) -0.1549(7) -0.5482(5) 0.0558(17) Uani 1 1 d .
H8A H 0.8676 -0.2344 -0.5346 0.067 Uiso 1 1 calc R
C9 C 0.8859(5) -0.0692(8) -0.4835(5) 0.0582(19) Uani 1 1 d .
H9A H 0.9205 -0.0912 -0.4271 0.070 Uiso 1 1 calc R
C10 C 0.7691(4) -0.2151(7) -0.7029(5) 0.0544(18) Uani 1 1 d .
H10A H 0.7999 -0.2041 -0.7493 0.065 Uiso 1 1 calc R
H10B H 0.7845 -0.2938 -0.6787 0.065 Uiso 1 1 calc R
C11 C 0.6001(4) -0.2073(6) -0.6950(4) 0.0478(15) Uani 1 1 d .
H11A H 0.6122 -0.2246 -0.6356 0.057 Uiso 1 1 calc R
C12 C 0.6236(5) -0.1757(8) -0.8230(4) 0.0564(18) Uani 1 1 d .
H12A H 0.6524 -0.1667 -0.8682 0.068 Uiso 1 1 calc R
N1 N 0.7231(3) 0.1500(4) -0.3149(3) 0.0372(10) Uani 1 1 d .
N2 N 0.8413(3) 0.1508(5) -0.3731(3) 0.0385(11) Uani 1 1 d .
N3 N 0.8031(3) 0.1867(5) -0.2521(3) 0.0391(11) Uani 1 1 d .
N4 N 0.6656(4) -0.2034(5) -0.7388(4) 0.0463(12) Uani 1 1 d .
N5 N 0.5340(6) -0.1644(9) -0.8271(5) 0.094(3) Uani 1 1 d .
N6 N 0.5157(4) -0.1830(5) -0.7481(3) 0.0412(11) Uani 1 1 d .

loop_
_atom_site_aniso_label
_atom_site_aniso_U_11
_atom_site_aniso_U_22
_atom_site_aniso_U_33
_atom_site_aniso_U_23
_atom_site_aniso_U_13
_atom_site_aniso_U_12
Mo1 0.0301(2) 0.0338(2) 0.0329(2) 0.00054(18) 0.01066(18) -0.00300(18)
Mo2 0.0303(2) 0.0338(3) 0.0383(3) -0.00021(19) 0.01023(19) 0.00323(18)
Mo3 0.0309(2) 0.0450(3) 0.0372(3) 0.0009(2) 0.0131(2) 0.0040(2)
Mo4 0.0295(2) 0.0301(2) 0.0273(2) -0.00257(17) 0.00767(16) 0.00091(17)
Cu1 0.0322(3) 0.0429(4) 0.0358(4) -0.0033(3) 0.0082(3) 0.0036(3)
O1 0.0343(19) 0.032(2) 0.0330(19) -0.0010(15) 0.0087(15) -0.0015(15)
OW1 0.087(4) 0.045(3) 0.062(3) 0.002(2) 0.000(3) -0.004(3)
O2 0.063(3) 0.065(3) 0.041(2) 0.003(2) 0.026(2) 0.007(2)
OW2 0.050(2) 0.046(2) 0.035(2) -0.0029(18) 0.0090(18) -0.009(2)
O3 0.0309(18) 0.0322(19) 0.0324(19) -0.0016(15) 0.0096(15) -0.0004(15)
O4 0.055(3) 0.039(2) 0.071(3) -0.002(2) 0.021(2) 0.000(2)
O5 0.033(2) 0.068(3) 0.066(3) 0.003(2) 0.012(2) 0.000(2)
O6 0.056(3) 0.043(2) 0.0298(19) -0.0021(17) 0.0150(18) 0.002(2)
O7 0.0335(19) 0.051(2) 0.033(2) -0.0041(17) 0.0070(16) 0.0105(18)
O8 0.040(2) 0.042(2) 0.0320(19) -0.0053(17) 0.0092(16) 0.0073(18)
O9 0.0313(19) 0.041(2) 0.047(2) 0.0009(18) 0.0105(17) -0.0029(17)
O10 0.043(2) 0.034(2) 0.045(2) 0.0029(17) 0.0097(18) -0.0013(17)
O11 0.0272(17) 0.039(2) 0.0341(19) -0.0037(16) 0.0054(15) -0.0004(15)
O12 0.041(2) 0.034(2) 0.038(2) -0.0014(17) 0.0144(17) -0.0008(17)
O13 0.039(2) 0.064(3) 0.037(2) 0.003(2) 0.0157(18) -0.004(2)
C1 0.041(3) 0.056(4) 0.033(3) -0.006(3) 0.012(2) -0.008(3)
C2 0.036(3) 0.047(3) 0.040(3) -0.003(3) 0.009(2) -0.006(3)
C3 0.057(4) 0.096(6) 0.052(4) -0.028(4) 0.033(3) -0.033(4)
C4 0.043(3) 0.070(5) 0.043(3) -0.006(3) 0.024(3) -0.016(3)
C5 0.092(6) 0.050(4) 0.052(4) -0.004(3) 0.022(4) -0.006(4)
C6 0.102(6) 0.051(4) 0.038(4) 0.003(3) 0.016(4) -0.010(4)
C7 0.038(3) 0.054(4) 0.045(3) -0.003(3) 0.020(3) 0.000(3)
C8 0.043(3) 0.056(4) 0.068(5) 0.010(4) 0.015(3) 0.003(3)
C9 0.043(4) 0.084(6) 0.043(4) 0.004(4) 0.006(3) -0.002(4)
C10 0.037(3) 0.064(5) 0.067(4) -0.018(4) 0.022(3) -0.004(3)
C11 0.037(3) 0.069(5) 0.041(3) 0.006(3) 0.015(3) 0.001(3)
C12 0.044(3) 0.093(6) 0.039(3) -0.004(3) 0.023(3) 0.002(4)
N1 0.030(2) 0.045(3) 0.034(2) -0.004(2) 0.0031(18) 0.004(2)
N2 0.039(2) 0.045(3) 0.032(2) -0.001(2) 0.012(2) -0.005(2)
N3 0.033(2) 0.045(3) 0.039(3) 0.001(2) 0.0082(19) 0.000(2)
N4 0.041(3) 0.054(3) 0.050(3) -0.009(2) 0.022(2) -0.001(2)
N5 0.091(6) 0.140(8) 0.053(4) -0.011(5) 0.024(4) 0.010(5)
N6 0.039(3) 0.047(3) 0.038(3) -0.002(2) 0.012(2) 0.003(2)

loop_
_atom_type_symbol
_atom_type_description
_atom_type_scat_dispersion_real
_atom_type_scat_dispersion_imag
_atom_type_scat_source
C C 0.0033 0.0016 'International Tables Vol C Tables 4.2.6.8 and 6.1.1.4'
H H 0.0000 0.0000 'International Tables Vol C Tables 4.2.6.8 and 6.1.1.4'
N N 0.0061 0.0033 'International Tables Vol C Tables 4.2.6.8 and 6.1.1.4'
O O 0.0106 0.0060 'International Tables Vol C Tables 4.2.6.8 and 6.1.1.4'
Cu Cu 0.3201 1.2651 'International Tables Vol C Tables 4.2.6.8 and 6.1.1.4'
Mo Mo -1.6832 0.6857 'International Tables Vol C Tables 4.2.6.8 and 6.1.1.4'

loop_
_geom_angle_atom_site_label_1
_geom_angle_atom_site_label_2
_geom_angle_atom_site_label_3
_geom_angle
_geom_angle_site_symmetry_1
_geom_angle_site_symmetry_3
O13 Mo1 O10 104.3(2) . .
O13 Mo1 O9 98.71(19) . .
O10 Mo1 O9 104.70(19) . .
O13 Mo1 O1 97.03(18) . 3_755
O10 Mo1 O1 99.86(18) . 3_755
O9 Mo1 O1 146.41(17) . 3_755
O13 Mo1 O3 102.29(19) . 3_755
O10 Mo1 O3 153.02(17) . 3_755
O9 Mo1 O3 75.71(16) . 3_755
O1 Mo1 O3 72.03(15) 3_755 3_755
O13 Mo1 O12 173.52(19) . .
O10 Mo1 O12 82.20(17) . .
O9 Mo1 O12 79.84(16) . .
O1 Mo1 O12 81.19(14) 3_755 .
O3 Mo1 O12 71.23(14) 3_755 .
O13 Mo1 Mo3 91.79(16) . .
O10 Mo1 Mo3 138.05(14) . .
O9 Mo1 Mo3 33.74(12) . .
O1 Mo1 Mo3 116.57(11) 3_755 .
O3 Mo1 Mo3 44.82(10) 3_755 .
O12 Mo1 Mo3 83.51(10) . .
O4 Mo2 O7 104.8(2) . .
O4 Mo2 O8 103.9(2) . .
O7 Mo2 O8 103.29(18) . .
O4 Mo2 O1 94.5(2) . .
O7 Mo2 O1 148.29(17) . .
O8 Mo2 O1 96.02(16) . .
O4 Mo2 N3 96.9(2) . .
O7 Mo2 N3 76.85(18) . .
O8 Mo2 N3 158.32(18) . .
O1 Mo2 N3 76.01(16) . .
O4 Mo2 O11 165.12(19) . .
O7 Mo2 O11 89.56(17) . .
O8 Mo2 O11 76.10(16) . .
O1 Mo2 O11 70.80(14) . .
N3 Mo2 O11 82.23(16) . .
O2 Mo3 O5 105.0(2) . .
O2 Mo3 O9 101.1(2) . .
O5 Mo3 O9 99.2(2) . .
O2 Mo3 O8 95.0(2) . .
O5 Mo3 O8 98.7(2) . .
O9 Mo3 O8 151.84(16) . .
O2 Mo3 O11 162.2(2) . .
O5 Mo3 O11 90.8(2) . .
O9 Mo3 O11 84.05(16) . .
O8 Mo3 O11 74.15(15) . .
O2 Mo3 O3 92.18(19) . 3_755
O5 Mo3 O3 162.4(2) . 3_755
O9 Mo3 O3 73.33(15) . 3_755
O8 Mo3 O3 83.19(15) . 3_755
O11 Mo3 O3 72.81(13) . 3_755
O2 Mo3 Mo1 88.28(17) . .
O5 Mo3 Mo1 131.83(18) . .
O9 Mo3 Mo1 32.75(11) . .
O8 Mo3 Mo1 126.49(11) . .
O11 Mo3 Mo1 87.13(10) . .
O3 Mo3 Mo1 43.30(9) 3_755 .
O6 Mo4 O12 104.17(19) . .
O6 Mo4 O11 104.86(19) . .
O12 Mo4 O11 102.06(18) . .
O6 Mo4 O3 103.87(19) . .
O12 Mo4 O3 99.34(17) . .
O11 Mo4 O3 138.39(16) . .
O6 Mo4 O1 95.71(17) . .
O12 Mo4 O1 159.83(16) . .
O11 Mo4 O1 75.56(15) . .
O3 Mo4 O1 72.19(14) . .
O6 Mo4 O3 178.86(17) . 3_755
O12 Mo4 O3 76.96(15) . 3_755
O11 Mo4 O3 74.81(14) . 3_755
O3 Mo4 O3 75.87(15) . 3_755
O1 Mo4 O3 83.15(13) . 3_755
N6 Cu1 N1 167.1(2) 3_654 .
N6 Cu1 O7 91.97(19) 3_654 .
N1 Cu1 O7 84.77(18) . .
N6 Cu1 OW2 90.0(2) 3_654 .
N1 Cu1 OW2 94.08(19) . .
O7 Cu1 OW2 175.65(18) . .
N6 Cu1 OW1 97.5(2) 3_654 .
N1 Cu1 OW1 94.8(2) . .
O7 Cu1 OW1 88.63(19) . .
OW2 Cu1 OW1 87.28(19) . .
Mo1 O1 Mo2 146.9(2) 3_755 .
Mo1 O1 Mo4 105.71(17) 3_755 .
Mo2 O1 Mo4 106.76(16) . .
Mo4 O3 Mo1 106.05(16) . 3_755
Mo4 O3 Mo3 151.10(19) . 3_755
Mo1 O3 Mo3 91.88(14) 3_755 3_755
Mo4 O3 Mo4 104.13(15) . 3_755
Mo1 O3 Mo4 97.06(13) 3_755 3_755
Mo3 O3 Mo4 95.72(13) 3_755 3_755
Mo2 O7 Cu1 137.1(2) . .
Mo2 O8 Mo3 115.82(19) . .
Mo1 O9 Mo3 113.5(2) . .
Mo4 O11 Mo3 115.32(17) . .
Mo4 O11 Mo2 106.69(17) . .
Mo3 O11 Mo2 91.02(14) . .
Mo4 O12 Mo1 114.31(19) . .
N1 C1 N2 110.3(5) . .
N3 C2 N2 111.1(5) . .
N2 C3 C4 112.1(5) . .
C5 C4 C9 119.1(7) . .
C5 C4 C3 120.6(7) . .
C9 C4 C3 120.3(7) . .
C4 C5 C6 120.1(8) . .
C7 C6 C5 121.7(7) . .
C6 C7 C8 118.9(7) . .
C6 C7 C10 119.5(6) . .
C8 C7 C10 121.5(7) . .
C7 C8 C9 120.6(7) . .
C8 C9 C4 119.6(6) . .
N4 C10 C7 109.7(5) . .
N6 C11 N4 109.9(6) . .
N5 C12 N4 104.3(6) . .
C1 N1 N3 107.5(5) . .
C1 N1 Cu1 135.5(4) . .
N3 N1 Cu1 117.0(4) . .
C2 N2 C1 104.9(5) . .
C2 N2 C3 125.2(5) . .
C1 N2 C3 129.9(5) . .
C2 N3 N1 106.2(5) . .
C2 N3 Mo2 132.3(4) . .
N1 N3 Mo2 121.2(4) . .
C11 N4 C12 109.4(5) . .
C11 N4 C10 127.4(6) . .
C12 N4 C10 123.0(6) . .
C12 N5 N6 112.9(7) . .
C11 N6 N5 103.5(6) . .
C11 N6 Cu1 128.6(4) . 3_654
N5 N6 Cu1 126.7(5) . 3_654

loop_
_geom_bond_atom_site_label_1
_geom_bond_atom_site_label_2
_geom_bond_distance
_geom_bond_site_symmetry_2
Mo1 O13 1.696(4) .
Mo1 O10 1.732(4) .
Mo1 O9 1.892(4) .
Mo1 O1 1.958(4) 3_755
Mo1 O3 2.201(4) 3_755
Mo1 O12 2.399(4) .
Mo1 Mo3 3.2078(7) .
Mo2 O4 1.684(5) .
Mo2 O7 1.744(4) .
Mo2 O8 1.836(4) .
Mo2 O1 2.007(4) .
Mo2 N3 2.272(5) .
Mo2 O11 2.315(4) .
Mo3 O2 1.691(4) .
Mo3 O5 1.706(4) .
Mo3 O9 1.943(4) .
Mo3 O8 2.016(4) .
Mo3 O11 2.261(4) .
Mo3 O3 2.262(4) 3_755
Mo4 O6 1.688(4) .
Mo4 O12 1.749(4) .
Mo4 O11 1.886(4) .
Mo4 O3 1.949(4) .
Mo4 O1 2.201(4) .
Mo4 O3 2.468(4) 3_755
Cu1 N6 1.945(5) 3_654
Cu1 N1 1.976(5) .
Cu1 O7 1.977(4) .
Cu1 OW2 1.996(4) .
Cu1 OW1 2.277(5) .
O1 Mo1 1.958(4) 3_755
O3 Mo1 2.201(4) 3_755
O3 Mo3 2.262(4) 3_755
O3 Mo4 2.468(4) 3_755
C1 N1 1.297(7) .
C1 N2 1.345(7) .
C2 N3 1.304(7) .
C2 N2 1.336(7) .
C3 N2 1.466(8) .
C3 C4 1.508(10) .
C4 C5 1.364(10) .
C4 C9 1.399(11) .
C5 C6 1.382(10) .
C6 C7 1.360(10) .
C7 C8 1.370(9) .
C7 C10 1.515(9) .
C8 C9 1.392(11) .
C10 N4 1.464(8) .
C11 N6 1.313(8) .
C11 N4 1.327(8) .
C12 N5 1.297(10) .
C12 N4 1.342(9) .
N1 N3 1.372(6) .
N5 N6 1.366(9) .
N6 Cu1 1.945(5) 3_654
